data_7038468
loop_
_publ_author_name
'McKeown, P.'
'Davidson, M. G.'
'Lowe, J. P.'
'Mahon, M. F.'
'Thomas, L. H.'
'Woodman, T. J.'
'Jones, M. D.'

_publ_section_title
;
 Aminopiperidine based complexes for lactide polymerisation.
;
_journal_issue 12
_journal_name_full 'Dalton transactions (Cambridge, England : 2003)'
_journal_page_first 5374
_journal_page_last 5387
_journal_paper_doi 10.1039/c5dt04695e
_journal_volume 45
_journal_year 2016
_chemical_formula_sum 'C62 H86 I4 N4 O4 Zr'
_chemical_formula_weight 1550.16
_space_group_crystal_system monoclinic
_space_group_IT_number 14
_space_group_name_Hall '-P 2ybc'
_space_group_name_H-M_alt 'P 1 21/c 1'
_symmetry_space_group_name_Hall '-P 2ybc'
_symmetry_space_group_name_H-M 'P 1 21/c 1'
_atom_sites_solution_hydrogens geom
_atom_sites_solution_primary difmap
_atom_sites_solution_secondary difmap
_audit_creation_method SHELXL-2014/7
_audit_update_record
;
2015-10-20 deposited with the CCDC.
2016-02-18 downloaded from the CCDC.
;
_cell_angle_alpha 90
_cell_angle_beta 108.576(3)
_cell_angle_gamma 90
_cell_formula_units_Z 4
_cell_length_a 19.5802(5)
_cell_length_b 18.0805(3)
_cell_length_c 19.3122(5)
_cell_measurement_reflns_used 16758
_cell_measurement_temperature 150(2)
_cell_measurement_theta_max 71.9050
_cell_measurement_theta_min 4.7600
_cell_volume 6480.7(3)
_computing_cell_refinement
;
CrysAlisPro, Agilent Technologies,
Version 1.171.37.33 (release 27-03-2014 CrysAlis171 .NET)
(compiled Mar 27 2014,17:12:48)
;
_computing_data_collection
;
CrysAlisPro, Agilent Technologies,
Version 1.171.37.33 (release 27-03-2014 CrysAlis171 .NET)
(compiled Mar 27 2014,17:12:48)
;
_computing_data_reduction
;
CrysAlisPro, Agilent Technologies,
Version 1.171.37.33 (release 27-03-2014 CrysAlis171 .NET)
(compiled Mar 27 2014,17:12:48)
;
_computing_structure_refinement 'SHELXL-2014/7 (Sheldrick, 2014)'
_diffrn_ambient_environment N~2~
_diffrn_ambient_temperature 150(2)
_diffrn_detector 'CCD plate'
_diffrn_detector_area_resol_mean 8.1150
_diffrn_detector_type EosS2
_diffrn_measured_fraction_theta_full 0.999
_diffrn_measured_fraction_theta_max 0.992
_diffrn_measurement_device 'four-circle diffractometer'
_diffrn_measurement_device_type 'SuperNova, Dual, Cu at zero, EosS2'
_diffrn_radiation_monochromator mirror
_diffrn_radiation_probe x-ray
_diffrn_radiation_type 'Cu K\a'
_diffrn_radiation_wavelength 1.54184
_diffrn_reflns_av_R_equivalents 0.0838
_diffrn_reflns_av_unetI/netI 0.0554
_diffrn_reflns_Laue_measured_fraction_full 0.999
_diffrn_reflns_Laue_measured_fraction_max 0.992
_diffrn_reflns_limit_h_max 23
_diffrn_reflns_limit_h_min -24
_diffrn_reflns_limit_k_max 15
_diffrn_reflns_limit_k_min -22
_diffrn_reflns_limit_l_max 23
_diffrn_reflns_limit_l_min -23
_diffrn_reflns_number 62477
_diffrn_reflns_point_group_measured_fraction_full 0.999
_diffrn_reflns_point_group_measured_fraction_max 0.992
_diffrn_reflns_theta_full 67.684
_diffrn_reflns_theta_max 72.347
_diffrn_reflns_theta_min 4.600
_diffrn_source 'sealed X-ray tube'
_diffrn_source_type 'SuperNova (Cu) X-ray Source'
_exptl_absorpt_coefficient_mu 16.704
_exptl_absorpt_correction_T_max 1.00000
_exptl_absorpt_correction_T_min 0.38688
_exptl_absorpt_correction_type multi-scan
_exptl_absorpt_process_details
;
CrysAlisPro, Agilent Technologies,
Version 1.171.37.33 (release 27-03-2014 CrysAlis171 .NET)
(compiled Mar 27 2014,17:12:48)
Empirical absorption correction using spherical harmonics,
 implemented in SCALE3 ABSPACK scaling algorithm.
;
_exptl_crystal_density_diffrn 1.589
_exptl_crystal_description block
_exptl_crystal_F_000 3080
_exptl_crystal_size_max 0.100
_exptl_crystal_size_mid 0.050
_exptl_crystal_size_min 0.050
_refine_diff_density_max 1.502
_refine_diff_density_min -1.205
_refine_diff_density_rms 0.147
_refine_ls_extinction_method none
_refine_ls_goodness_of_fit_ref 1.018
_refine_ls_hydrogen_treatment constr
_refine_ls_matrix_type full
_refine_ls_number_parameters 690
_refine_ls_number_reflns 12703
_refine_ls_number_restraints 0
_refine_ls_restrained_S_all 1.018
_refine_ls_R_factor_all 0.0639
_refine_ls_R_factor_gt 0.0529
_refine_ls_shift/su_max 0.002
_refine_ls_shift/su_mean 0.000
_refine_ls_structure_factor_coef Fsqd
_refine_ls_weighting_details 'w=1/[\s^2^(Fo^2^)+(0.0767P)^2^+16.1105P] where P=(Fo^2^+2Fc^2^)/3'
_refine_ls_weighting_scheme calc
_refine_ls_wR_factor_gt 0.1328
_refine_ls_wR_factor_ref 0.1423
_reflns_Friedel_coverage 0.000
_reflns_number_gt 10688
_reflns_number_total 12703
_reflns_threshold_expression 'I > 2\s(I)'
_cod_data_source_file c5dt04695e2.cif
_cod_data_source_block Zr_3_2
_cod_depositor_comments 'Adding full bibliography for 7038454--7038468.cif.'
_cod_database_code 7038468
_shelx_shelxl_version_number 2014/7
_shelx_space_group_comment
;
The symmetry employed for this shelxl refinement is uniquely defined
by the following loop, which should always be used as a source of
symmetry information in preference to the above space-group names.
They are only intended as comments.
;
_shelx_estimated_absorpt_t_min 0.286
_shelx_estimated_absorpt_t_max 0.489

loop_
_space_group_symop_operation_xyz
'x, y, z'
'-x, y+1/2, -z+1/2'
'-x, -y, -z'
'x, -y-1/2, z-1/2'

loop_
_atom_site_label
_atom_site_type_symbol
_atom_site_fract_x
_atom_site_fract_y
_atom_site_fract_z
_atom_site_U_iso_or_equiv
_atom_site_adp_type
_atom_site_occupancy
_atom_site_site_symmetry_order
_atom_site_calc_flag
_atom_site_refinement_flags_posn
_atom_site_refinement_flags_adp
I1 I 0.14044(2) 0.58081(2) 0.15043(3) 0.03880(12) Uani 1 1 d . .
Zr1 Zr 0.26039(2) 0.74278(2) 0.02218(2) 0.01974(10) Uani 1 1 d . .
O1 O 0.2578(2) 0.6606(2) 0.0927(2) 0.0232(7) Uani 1 1 d . .
N1 N 0.3396(2) 0.6541(2) -0.0092(2) 0.0215(9) Uani 1 1 d . .
C1 C 0.2714(3) 0.5879(3) 0.1006(3) 0.0221(10) Uani 1 1 d . .
I2 I 0.31621(3) 0.32194(2) 0.10662(3) 0.04493(13) Uani 1 1 d . .
O2 O 0.1892(2) 0.69823(19) -0.0673(2) 0.0235(8) Uani 1 1 d . .
N2 N 0.4453(2) 0.5906(3) 0.0556(3) 0.0245(9) Uani 1 1 d . .
C2 C 0.2268(3) 0.5394(3) 0.1222(3) 0.0268(11) Uani 1 1 d . .
I3 I 0.45854(2) 0.80112(2) 0.22862(2) 0.04035(12) Uani 1 1 d . .
O3 O 0.35845(19) 0.7948(2) 0.0628(2) 0.0236(8) Uani 1 1 d . .
N3 N 0.2447(2) 0.8451(2) -0.0644(2) 0.0226(9) Uani 1 1 d . .
C3 C 0.2406(3) 0.4634(3) 0.1249(3) 0.0306(12) Uani 1 1 d . .
H3 H 0.2103 0.4302 0.1398 0.037 Uiso 1 1 calc R U
I4 I 0.37632(3) 1.12127(2) 0.17027(2) 0.04400(13) Uani 1 1 d . .
O4 O 0.2028(2) 0.8115(2) 0.0592(2) 0.0232(7) Uani 1 1 d . .
N4 N 0.3474(3) 0.8910(3) -0.0841(3) 0.0278(10) Uani 1 1 d . .
C4 C 0.2982(3) 0.4367(3) 0.1061(3) 0.0315(12) Uani 1 1 d . .
C5 C 0.3440(3) 0.4842(3) 0.0852(3) 0.0278(11) Uani 1 1 d . .
H5 H 0.3838 0.4652 0.0727 0.033 Uiso 1 1 calc R U
C6 C 0.3309(3) 0.5594(3) 0.0828(3) 0.0244(11) Uani 1 1 d . .
C7 C 0.3779(3) 0.6169(3) 0.0635(3) 0.0233(10) Uani 1 1 d . .
H7 H 0.3896 0.6558 0.1024 0.028 Uiso 1 1 calc R U
C8 C 0.5000(3) 0.5683(3) 0.1236(3) 0.0320(13) Uani 1 1 d . .
H8A H 0.4829 0.5248 0.1445 0.038 Uiso 1 1 calc R U
H8B H 0.5089 0.6092 0.1595 0.038 Uiso 1 1 calc R U
C9 C 0.5695(3) 0.5491(4) 0.1080(4) 0.0421(16) Uani 1 1 d . .
H9A H 0.5613 0.5051 0.0759 0.051 Uiso 1 1 calc R U
H9B H 0.6073 0.5365 0.1544 0.051 Uiso 1 1 calc R U
C10 C 0.5957(3) 0.6133(4) 0.0713(4) 0.0435(17) Uani 1 1 d . .
H10A H 0.6122 0.6543 0.1067 0.052 Uiso 1 1 calc R U
H10B H 0.6371 0.5968 0.0563 0.052 Uiso 1 1 calc R U
C11 C 0.5358(3) 0.6408(4) 0.0046(4) 0.0380(14) Uani 1 1 d . .
H11A H 0.5237 0.6024 -0.0341 0.046 Uiso 1 1 calc R U
H11B H 0.5516 0.6859 -0.0152 0.046 Uiso 1 1 calc R U
C12 C 0.4698(3) 0.6579(3) 0.0279(3) 0.0290(12) Uani 1 1 d . .
H12 H 0.4834 0.6957 0.0678 0.035 Uiso 1 1 calc R U
C13 C 0.4022(3) 0.6841(3) -0.0315(3) 0.0262(11) Uani 1 1 d . .
H13A H 0.4005 0.7388 -0.0340 0.031 Uiso 1 1 calc R U
H13B H 0.4007 0.6644 -0.0798 0.031 Uiso 1 1 calc R U
C14 C 0.3003(3) 0.6001(3) -0.0666(3) 0.0236(10) Uani 1 1 d . .
H14A H 0.3311 0.5556 -0.0611 0.028 Uiso 1 1 calc R U
H14B H 0.2964 0.6222 -0.1146 0.028 Uiso 1 1 calc R U
C15 C 0.2262(3) 0.5742(3) -0.0703(3) 0.0219(10) Uani 1 1 d . .
C16 C 0.1714(3) 0.6251(3) -0.0756(3) 0.0199(10) Uani 1 1 d . .
C17 C 0.0993(3) 0.6017(3) -0.0907(3) 0.0245(11) Uani 1 1 d . .
C18 C 0.0864(3) 0.5260(3) -0.1015(3) 0.0276(11) Uani 1 1 d . .
H18 H 0.0384 0.5090 -0.1113 0.033 Uiso 1 1 calc R U
C19 C 0.1392(3) 0.4740(3) -0.0990(3) 0.0253(11) Uani 1 1 d . .
C20 C 0.2089(3) 0.4993(3) -0.0825(3) 0.0262(11) Uani 1 1 d . .
H20 H 0.2464 0.4648 -0.0794 0.031 Uiso 1 1 calc R U
C21 C 0.0369(3) 0.6568(3) -0.1007(4) 0.0304(12) Uani 1 1 d . .
C22 C 0.0497(4) 0.7048(4) -0.0328(4) 0.0391(15) Uani 1 1 d . .
H22A H 0.0592 0.6730 0.0104 0.059 Uiso 1 1 calc R U
H22B H 0.0069 0.7351 -0.0376 0.059 Uiso 1 1 calc R U
H22C H 0.0913 0.7371 -0.0274 0.059 Uiso 1 1 calc R U
C23 C 0.0304(3) 0.7052(4) -0.1668(4) 0.0405(15) Uani 1 1 d . .
H23A H 0.0764 0.7302 -0.1605 0.061 Uiso 1 1 calc R U
H23B H -0.0075 0.7421 -0.1719 0.061 Uiso 1 1 calc R U
H23C H 0.0181 0.6743 -0.2108 0.061 Uiso 1 1 calc R U
C24 C -0.0348(3) 0.6176(4) -0.1136(5) 0.0472(18) Uani 1 1 d . .
H24A H -0.0461 0.5883 -0.1585 0.071 Uiso 1 1 calc R U
H24B H -0.0728 0.6543 -0.1182 0.071 Uiso 1 1 calc R U
H24C H -0.0316 0.5848 -0.0722 0.071 Uiso 1 1 calc R U
C25 C 0.1180(4) 0.3930(3) -0.1162(4) 0.0366(14) Uani 1 1 d . .
C26 C 0.1821(5) 0.3448(4) -0.1138(6) 0.063(2) Uani 1 1 d . .
H26A H 0.2036 0.3623 -0.1502 0.094 Uiso 1 1 calc R U
H26B H 0.1662 0.2935 -0.1245 0.094 Uiso 1 1 calc R U
H26C H 0.2180 0.3476 -0.0651 0.094 Uiso 1 1 calc R U
C27 C 0.0848(5) 0.3639(4) -0.0593(5) 0.059(2) Uani 1 1 d . .
H27A H 0.1203 0.3673 -0.0105 0.088 Uiso 1 1 calc R U
H27B H 0.0704 0.3121 -0.0701 0.088 Uiso 1 1 calc R U
H27C H 0.0424 0.3936 -0.0612 0.088 Uiso 1 1 calc R U
C28 C 0.0607(6) 0.3885(5) -0.1917(5) 0.066(3) Uani 1 1 d . .
H28A H 0.0194 0.4194 -0.1924 0.099 Uiso 1 1 calc R U
H28B H 0.0450 0.3371 -0.2022 0.099 Uiso 1 1 calc R U
H28C H 0.0813 0.4062 -0.2288 0.099 Uiso 1 1 calc R U
C29 C 0.3664(3) 0.8657(3) 0.0842(3) 0.0218(10) Uani 1 1 d . .
C30 C 0.4064(3) 0.8845(3) 0.1560(3) 0.0267(11) Uani 1 1 d . .
C31 C 0.4105(3) 0.9569(3) 0.1807(3) 0.0290(12) Uani 1 1 d . .
H31 H 0.4378 0.9685 0.2296 0.035 Uiso 1 1 calc R U
C32 C 0.3745(3) 1.0125(3) 0.1331(3) 0.0291(12) Uani 1 1 d . .
C33 C 0.3369(3) 0.9952(3) 0.0610(3) 0.0278(11) Uani 1 1 d . .
H33 H 0.3129 1.0333 0.0284 0.033 Uiso 1 1 calc R U
C34 C 0.3339(3) 0.9221(3) 0.0355(3) 0.0248(11) Uani 1 1 d . .
C35 C 0.2970(3) 0.9086(3) -0.0447(3) 0.0225(10) Uani 1 1 d . .
H35 H 0.2705 0.9547 -0.0664 0.027 Uiso 1 1 calc R U
C36 C 0.3947(4) 0.9527(4) -0.0884(4) 0.0385(14) Uani 1 1 d . .
H36A H 0.4270 0.9652 -0.0389 0.046 Uiso 1 1 calc R U
H36B H 0.3653 0.9968 -0.1089 0.046 Uiso 1 1 calc R U
C37 C 0.4395(4) 0.9304(5) -0.1373(4) 0.0495(18) Uani 1 1 d . .
H37A H 0.4728 0.8899 -0.1135 0.059 Uiso 1 1 calc R U
H37B H 0.4688 0.9731 -0.1430 0.059 Uiso 1 1 calc R U
C38 C 0.3916(4) 0.9047(4) -0.2130(4) 0.0466(17) Uani 1 1 d . .
H38A H 0.3632 0.9471 -0.2397 0.056 Uiso 1 1 calc R U
H38B H 0.4223 0.8864 -0.2413 0.056 Uiso 1 1 calc R U
C39 C 0.3413(4) 0.8439(4) -0.2060(4) 0.0375(14) Uani 1 1 d . .
H39A H 0.3692 0.7992 -0.1847 0.045 Uiso 1 1 calc R U
H39B H 0.3077 0.8310 -0.2548 0.045 Uiso 1 1 calc R U
C40 C 0.2988(3) 0.8710(3) -0.1566(3) 0.0290(12) Uani 1 1 d . .
H40 H 0.2691 0.9149 -0.1794 0.035 Uiso 1 1 calc R U
C41 C 0.2520(3) 0.8149(3) -0.1351(3) 0.0265(11) Uani 1 1 d . .
H41A H 0.2752 0.7656 -0.1274 0.032 Uiso 1 1 calc R U
H41B H 0.2043 0.8109 -0.1732 0.032 Uiso 1 1 calc R U
C42 C 0.1698(3) 0.8751(3) -0.0780(3) 0.0256(11) Uani 1 1 d . .
H42A H 0.1575 0.9079 -0.1212 0.031 Uiso 1 1 calc R U
H42B H 0.1352 0.8334 -0.0893 0.031 Uiso 1 1 calc R U
C43 C 0.1619(3) 0.9175(3) -0.0141(3) 0.0253(11) Uani 1 1 d . .
C44 C 0.1760(3) 0.8814(3) 0.0535(3) 0.0226(10) Uani 1 1 d . .
C45 C 0.1643(3) 0.9167(3) 0.1125(3) 0.0301(12) Uani 1 1 d . .
C46 C 0.1432(4) 0.9915(4) 0.1037(4) 0.0374(14) Uani 1 1 d . .
H46 H 0.1371 1.0173 0.1442 0.045 Uiso 1 1 calc R U
C47 C 0.1311(4) 1.0288(4) 0.0383(4) 0.0397(15) Uani 1 1 d . .
C48 C 0.1389(3) 0.9898(3) -0.0215(3) 0.0318(12) Uani 1 1 d . .
H48 H 0.1281 1.0136 -0.0676 0.038 Uiso 1 1 calc R U
C49 C 0.1744(4) 0.8755(4) 0.1853(3) 0.0340(13) Uani 1 1 d . .
C50 C 0.2539(4) 0.8559(4) 0.2212(4) 0.0441(16) Uani 1 1 d . .
H50A H 0.2598 0.8296 0.2671 0.066 Uiso 1 1 calc R U
H50B H 0.2827 0.9013 0.2312 0.066 Uiso 1 1 calc R U
H50C H 0.2700 0.8242 0.1883 0.066 Uiso 1 1 calc R U
C51 C 0.1281(4) 0.8058(4) 0.1713(4) 0.0429(16) Uani 1 1 d . .
H51A H 0.1423 0.7734 0.1376 0.064 Uiso 1 1 calc R U
H51B H 0.0773 0.8194 0.1498 0.064 Uiso 1 1 calc R U
H51C H 0.1350 0.7798 0.2176 0.064 Uiso 1 1 calc R U
C52 C 0.1507(5) 0.9242(5) 0.2391(4) 0.056(2) Uani 1 1 d . .
H52A H 0.1011 0.9410 0.2157 0.083 Uiso 1 1 calc R U
H52B H 0.1827 0.9671 0.2530 0.083 Uiso 1 1 calc R U
H52C H 0.1533 0.8953 0.2828 0.083 Uiso 1 1 calc R U
C53 C 0.1091(6) 1.1107(4) 0.0303(5) 0.060(2) Uani 1 1 d . .
C54 C 0.1680(8) 1.1538(6) 0.0050(9) 0.106(5) Uani 1 1 d . .
H54A H 0.1682 1.1347 -0.0425 0.159 Uiso 1 1 calc R U
H54B H 0.2157 1.1465 0.0411 0.159 Uiso 1 1 calc R U
H54C H 0.1564 1.2067 0.0007 0.159 Uiso 1 1 calc R U
C55 C 0.0437(8) 1.1220(6) -0.0275(8) 0.145(8) Uani 1 1 d . .
H55A H 0.0044 1.0962 -0.0163 0.217 Uiso 1 1 calc R U
H55B H 0.0485 1.1024 -0.0730 0.217 Uiso 1 1 calc R U
H55C H 0.0330 1.1750 -0.0330 0.217 Uiso 1 1 calc R U
C56 C 0.1227(9) 1.1487(6) 0.0996(7) 0.122(7) Uani 1 1 d . .
H56A H 0.1212 1.2023 0.0915 0.182 Uiso 1 1 calc R U
H56B H 0.1704 1.1347 0.1325 0.182 Uiso 1 1 calc R U
H56C H 0.0858 1.1348 0.1216 0.182 Uiso 1 1 calc R U
C57 C 0.5453(7) 0.8501(6) 0.0371(9) 0.107(5) Uani 1 1 d . .
H57A H 0.5487 0.9014 0.0220 0.161 Uiso 1 1 calc R U
H57B H 0.4971 0.8413 0.0407 0.161 Uiso 1 1 calc R U
H57C H 0.5536 0.8164 0.0009 0.161 Uiso 1 1 calc R U
C58 C 0.5984(8) 0.8373(7) 0.1068(10) 0.111(5) Uani 1 1 d . .
H58A H 0.5855 0.7898 0.1249 0.133 Uiso 1 1 calc R U
H58B H 0.5912 0.8762 0.1399 0.133 Uiso 1 1 calc R U
C59 C 0.6753(8) 0.8342(8) 0.1188(9) 0.106(4) Uani 1 1 d . .
H59A H 0.6883 0.8785 0.0956 0.127 Uiso 1 1 calc R U
H59B H 0.6845 0.7906 0.0921 0.127 Uiso 1 1 calc R U
C60 C 0.7262(10) 0.8301(10) 0.1950(8) 0.123(6) Uani 1 1 d . .
H60A H 0.7094 0.8668 0.2240 0.147 Uiso 1 1 calc R U
H60B H 0.7195 0.7808 0.2142 0.147 Uiso 1 1 calc R U
C61 C 0.8021(13) 0.8407(10) 0.2123(10) 0.178(12) Uani 1 1 d . .
H61A H 0.8209 0.8028 0.1861 0.214 Uiso 1 1 calc R U
H61B H 0.8250 0.8321 0.2653 0.214 Uiso 1 1 calc R U
C62 C 0.8237(13) 0.9120(9) 0.1946(8) 0.146(8) Uani 1 1 d . .
H62A H 0.7946 0.9255 0.1448 0.219 Uiso 1 1 calc R U
H62B H 0.8747 0.9107 0.1980 0.219 Uiso 1 1 calc R U
H62C H 0.8166 0.9488 0.2290 0.219 Uiso 1 1 calc R U

loop_
_atom_site_aniso_label
_atom_site_aniso_U_11
_atom_site_aniso_U_22
_atom_site_aniso_U_33
_atom_site_aniso_U_23
_atom_site_aniso_U_13
_atom_site_aniso_U_12
I1 0.0348(2) 0.0309(2) 0.0591(3) 0.00396(17) 0.02680(19) -0.00069(15)
Zr1 0.0203(2) 0.01411(19) 0.0249(2) 0.00034(15) 0.00730(16) 0.00126(15)
O1 0.0254(18) 0.0208(18) 0.0262(19) 0.0057(14) 0.0123(15) 0.0013(14)
N1 0.022(2) 0.018(2) 0.027(2) 0.0006(17) 0.0099(17) 0.0006(16)
C1 0.021(2) 0.017(2) 0.028(3) 0.0020(19) 0.008(2) 0.0007(19)
I2 0.0628(3) 0.01840(18) 0.0577(3) 0.00493(16) 0.0250(2) 0.00510(17)
O2 0.0221(18) 0.0144(17) 0.032(2) -0.0008(14) 0.0060(15) -0.0011(13)
N2 0.019(2) 0.024(2) 0.030(2) -0.0007(18) 0.0069(18) 0.0037(17)
C2 0.024(3) 0.030(3) 0.031(3) 0.006(2) 0.014(2) 0.002(2)
I3 0.0392(2) 0.0380(2) 0.0361(2) 0.01042(16) 0.00110(17) 0.00316(16)
O3 0.0180(17) 0.0188(17) 0.033(2) 0.0001(14) 0.0061(15) -0.0034(14)
N3 0.025(2) 0.017(2) 0.025(2) -0.0025(16) 0.0062(17) -0.0013(17)
C3 0.036(3) 0.018(3) 0.040(3) 0.004(2) 0.015(3) 0.001(2)
I4 0.0551(3) 0.0267(2) 0.0402(2) -0.01123(16) 0.00122(19) 0.00263(17)
O4 0.0280(19) 0.0189(17) 0.0241(18) 0.0009(14) 0.0102(15) 0.0044(14)
N4 0.033(2) 0.022(2) 0.031(2) -0.0025(19) 0.014(2) -0.0064(19)
C4 0.042(3) 0.015(2) 0.034(3) 0.002(2) 0.008(3) 0.001(2)
C5 0.031(3) 0.019(3) 0.032(3) 0.004(2) 0.008(2) 0.002(2)
C6 0.024(2) 0.024(3) 0.023(3) -0.001(2) 0.004(2) 0.003(2)
C7 0.022(2) 0.021(2) 0.027(3) 0.002(2) 0.008(2) 0.0067(19)
C8 0.021(3) 0.034(3) 0.037(3) -0.002(2) 0.003(2) 0.006(2)
C9 0.028(3) 0.042(4) 0.049(4) -0.008(3) 0.002(3) 0.010(3)
C10 0.017(3) 0.045(4) 0.064(5) -0.011(3) 0.007(3) 0.004(3)
C11 0.026(3) 0.038(3) 0.053(4) -0.006(3) 0.018(3) 0.001(3)
C12 0.024(3) 0.024(3) 0.040(3) -0.002(2) 0.012(2) -0.001(2)
C13 0.025(3) 0.024(3) 0.032(3) 0.003(2) 0.013(2) -0.001(2)
C14 0.021(2) 0.026(3) 0.023(3) -0.004(2) 0.006(2) 0.003(2)
C15 0.026(3) 0.018(2) 0.022(2) 0.0016(18) 0.008(2) 0.0009(19)
C16 0.023(2) 0.016(2) 0.021(2) -0.0027(18) 0.0063(19) 0.0011(18)
C17 0.027(3) 0.019(2) 0.028(3) -0.004(2) 0.008(2) 0.001(2)
C18 0.025(3) 0.028(3) 0.033(3) -0.001(2) 0.013(2) -0.004(2)
C19 0.030(3) 0.019(3) 0.029(3) -0.001(2) 0.012(2) -0.003(2)
C20 0.029(3) 0.022(3) 0.028(3) -0.003(2) 0.009(2) 0.004(2)
C21 0.019(3) 0.026(3) 0.046(3) -0.008(2) 0.010(2) 0.000(2)
C22 0.035(3) 0.036(3) 0.053(4) -0.007(3) 0.024(3) 0.005(3)
C23 0.029(3) 0.034(3) 0.049(4) -0.001(3) 0.001(3) 0.005(3)
C24 0.022(3) 0.043(4) 0.075(5) -0.012(3) 0.013(3) 0.001(3)
C25 0.038(3) 0.023(3) 0.051(4) -0.003(3) 0.018(3) -0.003(2)
C26 0.063(5) 0.022(3) 0.109(8) -0.017(4) 0.035(5) -0.005(3)
C27 0.063(5) 0.033(4) 0.089(7) 0.006(4) 0.038(5) -0.010(3)
C28 0.082(6) 0.038(4) 0.070(6) -0.024(4) 0.013(5) -0.018(4)
C29 0.019(2) 0.019(2) 0.026(3) 0.0015(19) 0.007(2) -0.0030(19)
C30 0.024(3) 0.024(3) 0.028(3) 0.011(2) 0.004(2) 0.001(2)
C31 0.030(3) 0.026(3) 0.025(3) -0.002(2) 0.002(2) -0.003(2)
C32 0.035(3) 0.015(2) 0.039(3) -0.005(2) 0.013(2) -0.002(2)
C33 0.032(3) 0.021(3) 0.029(3) -0.003(2) 0.008(2) -0.006(2)
C34 0.027(3) 0.020(3) 0.028(3) -0.002(2) 0.010(2) -0.004(2)
C35 0.027(3) 0.018(2) 0.025(3) -0.0003(19) 0.012(2) -0.001(2)
C36 0.038(3) 0.038(3) 0.045(4) -0.002(3) 0.021(3) -0.014(3)
C37 0.048(4) 0.057(5) 0.053(4) -0.004(4) 0.031(4) -0.016(3)
C38 0.054(4) 0.053(4) 0.043(4) -0.004(3) 0.030(3) -0.009(3)
C39 0.047(4) 0.038(3) 0.033(3) 0.002(3) 0.020(3) 0.001(3)
C40 0.035(3) 0.024(3) 0.028(3) 0.003(2) 0.009(2) 0.000(2)
C41 0.034(3) 0.023(3) 0.023(3) -0.004(2) 0.010(2) -0.001(2)
C42 0.029(3) 0.018(2) 0.026(3) 0.006(2) 0.005(2) 0.003(2)
C43 0.027(3) 0.022(3) 0.029(3) 0.004(2) 0.012(2) 0.006(2)
C44 0.022(2) 0.015(2) 0.030(3) -0.0009(19) 0.007(2) 0.0087(19)
C45 0.029(3) 0.029(3) 0.032(3) -0.001(2) 0.010(2) 0.005(2)
C46 0.048(4) 0.031(3) 0.034(3) -0.007(2) 0.014(3) 0.015(3)
C47 0.046(4) 0.031(3) 0.043(4) 0.001(3) 0.017(3) 0.015(3)
C48 0.037(3) 0.028(3) 0.032(3) 0.006(2) 0.013(2) 0.010(2)
C49 0.044(3) 0.037(3) 0.022(3) 0.001(2) 0.013(2) 0.011(3)
C50 0.048(4) 0.055(4) 0.025(3) 0.003(3) 0.006(3) 0.009(3)
C51 0.053(4) 0.046(4) 0.034(3) 0.005(3) 0.020(3) 0.003(3)
C52 0.085(6) 0.054(5) 0.035(4) -0.001(3) 0.029(4) 0.015(4)
C53 0.088(6) 0.031(4) 0.054(5) -0.002(3) 0.011(4) 0.033(4)
C54 0.111(10) 0.040(5) 0.149(13) -0.004(6) 0.017(9) 0.005(6)
C55 0.149(12) 0.045(6) 0.146(12) -0.035(6) -0.086(10) 0.061(7)
C56 0.184(15) 0.043(5) 0.082(8) -0.020(5) -0.037(8) 0.050(7)
C57 0.089(8) 0.034(5) 0.180(15) 0.003(7) 0.017(9) -0.015(5)
C58 0.112(11) 0.045(6) 0.165(15) -0.012(7) 0.031(10) -0.017(6)
C59 0.096(10) 0.080(8) 0.133(12) 0.025(8) 0.025(9) 0.010(7)
C60 0.142(15) 0.122(13) 0.077(9) 0.011(8) -0.004(9) -0.020(11)
C61 0.23(2) 0.101(12) 0.119(14) -0.041(10) -0.057(15) 0.071(15)
C62 0.26(2) 0.105(12) 0.067(8) -0.001(8) 0.043(12) 0.007(14)

loop_
_atom_type_symbol
_atom_type_description
_atom_type_scat_dispersion_real
_atom_type_scat_dispersion_imag
_atom_type_scat_source
C C 0.0181 0.0091 'International Tables Vol C Tables 4.2.6.8 and 6.1.1.4'
H H 0.0000 0.0000 'International Tables Vol C Tables 4.2.6.8 and 6.1.1.4'
I I -0.3257 6.8362 'International Tables Vol C Tables 4.2.6.8 and 6.1.1.4'
N N 0.0311 0.0180 'International Tables Vol C Tables 4.2.6.8 and 6.1.1.4'
O O 0.0492 0.0322 'International Tables Vol C Tables 4.2.6.8 and 6.1.1.4'
Zr Zr -0.1862 2.2449 'International Tables Vol C Tables 4.2.6.8 and 6.1.1.4'

loop_
_geom_angle_atom_site_label_1
_geom_angle_atom_site_label_2
_geom_angle_atom_site_label_3
_geom_angle
O4 Zr1 O2 104.26(15)
O4 Zr1 O1 94.55(15)
O2 Zr1 O1 97.17(15)
O4 Zr1 O3 98.43(15)
O2 Zr1 O3 144.92(16)
O1 Zr1 O3 107.41(15)
O4 Zr1 N1 173.35(15)
O2 Zr1 N1 81.05(15)
O1 Zr1 N1 80.69(15)
O3 Zr1 N1 78.74(15)
O4 Zr1 N3 78.95(15)
O2 Zr1 N3 79.29(14)
O1 Zr1 N3 171.45(15)
O3 Zr1 N3 79.25(15)
N1 Zr1 N3 106.23(15)
C1 O1 Zr1 138.6(3)
C14 N1 C7 112.5(4)
C14 N1 C13 107.1(4)
C7 N1 C13 102.4(4)
C14 N1 Zr1 113.3(3)
C7 N1 Zr1 103.1(3)
C13 N1 Zr1 117.9(3)
O1 C1 C2 122.1(5)
O1 C1 C6 118.6(5)
C2 C1 C6 119.2(5)
C16 O2 Zr1 124.8(3)
C7 N2 C8 115.1(5)
C7 N2 C12 100.3(4)
C8 N2 C12 109.0(5)
C1 C2 C3 119.9(5)
C1 C2 I1 119.6(4)
C3 C2 I1 120.5(4)
C29 O3 Zr1 123.9(3)
C35 N3 C42 108.4(4)
C35 N3 C41 104.5(4)
C42 N3 C41 109.7(4)
C35 N3 Zr1 118.5(3)
C42 N3 Zr1 107.2(3)
C41 N3 Zr1 108.4(3)
C4 C3 C2 119.9(5)
C44 O4 Zr1 144.2(4)
C35 N4 C40 102.1(4)
C35 N4 C36 113.9(5)
C40 N4 C36 111.2(5)
C3 C4 C5 121.2(5)
C3 C4 I2 119.6(4)
C5 C4 I2 119.2(4)
C6 C5 C4 119.1(6)
C5 C6 C1 120.6(5)
C5 C6 C7 124.3(5)
C1 C6 C7 115.0(5)
N2 C7 C6 116.4(4)
N2 C7 N1 104.1(4)
C6 C7 N1 111.8(4)
N2 C8 C9 109.3(5)
C8 C9 C10 111.7(5)
C11 C10 C9 110.9(5)
C10 C11 C12 108.2(6)
N2 C12 C13 103.0(4)
N2 C12 C11 110.0(5)
C13 C12 C11 117.0(5)
N1 C13 C12 105.1(4)
N1 C14 C15 120.0(4)
C16 C15 C20 119.2(5)
C16 C15 C14 120.4(5)
C20 C15 C14 119.2(5)
O2 C16 C15 118.1(5)
O2 C16 C17 121.0(5)
C15 C16 C17 120.9(5)
C18 C17 C16 116.5(5)
C18 C17 C21 121.1(5)
C16 C17 C21 122.3(5)
C19 C18 C17 124.2(5)
C20 C19 C18 117.1(5)
C20 C19 C25 123.3(5)
C18 C19 C25 119.6(5)
C19 C20 C15 122.0(5)
C23 C21 C24 107.8(6)
C23 C21 C22 110.1(5)
C24 C21 C22 107.2(5)
C23 C21 C17 109.1(5)
C24 C21 C17 111.9(5)
C22 C21 C17 110.7(5)
C26 C25 C19 112.2(5)
C26 C25 C28 110.3(7)
C19 C25 C28 108.8(6)
C26 C25 C27 108.5(7)
C19 C25 C27 108.7(6)
C28 C25 C27 108.3(7)
O3 C29 C34 120.5(5)
O3 C29 C30 120.8(5)
C34 C29 C30 118.8(5)
C31 C30 C29 121.5(5)
C31 C30 I3 119.2(4)
C29 C30 I3 119.2(4)
C30 C31 C32 119.5(5)
C33 C32 C31 119.7(5)
C33 C32 I4 120.1(4)
C31 C32 I4 120.2(4)
C32 C33 C34 120.8(5)
C29 C34 C33 119.5(5)
C29 C34 C35 122.8(5)
C33 C34 C35 117.7(5)
N4 C35 N3 102.7(4)
N4 C35 C34 112.8(5)
N3 C35 C34 116.6(4)
N4 C36 C37 109.2(6)
C36 C37 C38 111.7(6)
C39 C38 C37 110.7(6)
C38 C39 C40 108.8(5)
N4 C40 C41 99.7(4)
N4 C40 C39 110.9(5)
C41 C40 C39 117.0(5)
C40 C41 N3 104.2(4)
C43 C42 N3 113.0(4)
C48 C43 C44 119.8(5)
C48 C43 C42 121.1(5)
C44 C43 C42 119.0(5)
O4 C44 C45 121.3(5)
O4 C44 C43 117.7(5)
C45 C44 C43 121.0(5)
C44 C45 C46 117.4(6)
C44 C45 C49 121.3(5)
C46 C45 C49 121.4(5)
C47 C46 C45 122.5(6)
C46 C47 C48 118.3(6)
C46 C47 C53 121.4(6)
C48 C47 C53 120.3(6)
C43 C48 C47 120.8(6)
C51 C49 C50 110.5(6)
C51 C49 C52 107.5(6)
C50 C49 C52 108.0(6)
C51 C49 C45 109.8(5)
C50 C49 C45 110.0(5)
C52 C49 C45 111.1(5)
C55 C53 C56 120.8(10)
C55 C53 C47 111.8(8)
C56 C53 C47 113.7(7)
C55 C53 C54 104.4(11)
C56 C53 C54 96.5(11)
C47 C53 C54 107.1(7)
C57 C58 C59 124.3(16)
C58 C59 C60 119.5(16)
C61 C60 C59 122.8(17)
C60 C61 C62 115.4(17)

loop_
_geom_bond_atom_site_label_1
_geom_bond_atom_site_label_2
_geom_bond_distance
I1 C2 2.076(5)
Zr1 O4 1.960(4)
Zr1 O2 2.010(4)
Zr1 O1 2.026(4)
Zr1 O3 2.056(4)
Zr1 N1 2.438(4)
Zr1 N3 2.446(4)
O1 C1 1.341(6)
N1 C14 1.495(7)
N1 C7 1.520(7)
N1 C13 1.523(7)
C1 C2 1.390(7)
C1 C6 1.411(7)
I2 C4 2.104(6)
O2 C16 1.364(6)
N2 C7 1.458(7)
N2 C8 1.462(7)
N2 C12 1.470(7)
C2 C3 1.398(8)
I3 C30 2.090(5)
O3 C29 1.341(6)
N3 C35 1.504(6)
N3 C42 1.505(7)
N3 C41 1.520(7)
C3 C4 1.377(9)
I4 C32 2.090(5)
O4 C44 1.359(6)
N4 C35 1.461(7)
N4 C40 1.467(7)
N4 C36 1.468(7)
C4 C5 1.391(8)
C5 C6 1.382(8)
C6 C7 1.512(8)
C8 C9 1.525(8)
C9 C10 1.532(11)
C10 C11 1.524(9)
C11 C12 1.530(8)
C12 C13 1.524(8)
C14 C15 1.504(7)
C15 C16 1.392(7)
C15 C20 1.397(7)
C16 C17 1.412(7)
C17 C18 1.397(8)
C17 C21 1.541(7)
C18 C19 1.386(8)
C19 C20 1.377(8)
C19 C25 1.530(8)
C21 C23 1.519(10)
C21 C24 1.520(8)
C21 C22 1.526(9)
C25 C26 1.516(10)
C25 C28 1.533(11)
C25 C27 1.537(10)
C29 C34 1.396(7)
C29 C30 1.400(8)
C30 C31 1.386(8)
C31 C32 1.393(8)
C32 C33 1.387(8)
C33 C34 1.407(8)
C34 C35 1.506(7)
C36 C37 1.534(9)
C37 C38 1.535(11)
C38 C39 1.512(10)
C39 C40 1.531(8)
C40 C41 1.510(8)
C42 C43 1.502(8)
C43 C48 1.376(8)
C43 C44 1.405(8)
C44 C45 1.389(8)
C45 C46 1.409(8)
C45 C49 1.546(8)
C46 C47 1.385(9)
C47 C48 1.401(9)
C47 C53 1.536(9)
C49 C51 1.526(10)
C49 C50 1.529(9)
C49 C52 1.542(9)
C53 C55 1.421(13)
C53 C56 1.451(13)
C53 C54 1.593(17)
C57 C58 1.435(18)
C58 C59 1.449(19)
C59 C60 1.493(19)
C60 C61 1.43(3)
C61 C62 1.43(3)
